data_4079956
loop_
_publ_author_name
'Vogt, Matthias'
'Rivada-Wheelaghan, Orestes'
'Iron, Mark A.'
'Leitus, Gregory'
'Diskin-Posner, Yael'
'Shimon, Linda J. W.'
'Ben-David, Yehoshoa'
'Milstein, David'

_publ_section_title
;
 Anionic Nickel(II) Complexes with Doubly Deprotonated PNP Pincer-Type
 Ligands and Their Reactivity toward CO2
;
_journal_issue 1
_journal_name_full Organometallics
_journal_page_first 300
_journal_paper_doi 10.1021/om3010838
_journal_volume 32
_journal_year 2013
_chemical_formula_moiety 'C20 H36 N Ni P2, C12 H30 Li O6'
_chemical_formula_sum 'C32 H66 Li N Ni O6 P2'
_chemical_formula_weight 688.45
_chemical_name_systematic
; 
 ? 
;
_space_group_IT_number 14
_symmetry_cell_setting monoclinic
_symmetry_space_group_name_Hall '-P 2yn'
_symmetry_space_group_name_H-M 'P 1 21/n 1'
_atom_sites_solution_hydrogens geom
_atom_sites_solution_primary direct
_atom_sites_solution_secondary difmap
_audit_creation_method SHELXL-97
_cell_angle_alpha 90.00
_cell_angle_beta 103.460(2)
_cell_angle_gamma 90.00
_cell_formula_units_Z 4
_cell_length_a 11.1865(7)
_cell_length_b 16.1597(13)
_cell_length_c 21.9789(16)
_cell_measurement_reflns_used 48057
_cell_measurement_temperature 100(2)
_cell_measurement_theta_max 27.48
_cell_measurement_theta_min 1.58
_cell_volume 3864.0(5)
_computing_cell_refinement 'Bruker Apex2'
_computing_data_collection 'Bruker Apex2'
_computing_data_reduction 'Bruker Apex2'
_computing_structure_refinement 'SHELXL-97 (Sheldrick, 1997)'
_computing_structure_solution 'SHELXS-97 (Sheldrick, 1990)'
_diffrn_ambient_temperature 100(2)
_diffrn_measured_fraction_theta_full 0.994
_diffrn_measured_fraction_theta_max 0.994
_diffrn_measurement_device_type 'Bruker KappaApex2 CCD'
_diffrn_measurement_method 'phi and omega scans'
_diffrn_radiation_monochromator graphite
_diffrn_radiation_source 'fine-focus sealed tube'
_diffrn_radiation_type MoK\a
_diffrn_radiation_wavelength 0.71073
_diffrn_reflns_av_R_equivalents 0.0544
_diffrn_reflns_av_sigmaI/netI 0.0468
_diffrn_reflns_limit_h_max 14
_diffrn_reflns_limit_h_min -9
_diffrn_reflns_limit_k_max 21
_diffrn_reflns_limit_k_min -20
_diffrn_reflns_limit_l_max 20
_diffrn_reflns_limit_l_min -28
_diffrn_reflns_number 48057
_diffrn_reflns_theta_full 27.54
_diffrn_reflns_theta_max 27.54
_diffrn_reflns_theta_min 1.58
_exptl_absorpt_coefficient_mu 0.623
_exptl_absorpt_correction_T_max 0.9755
_exptl_absorpt_correction_T_min 0.8548
_exptl_absorpt_correction_type multi-scan
_exptl_absorpt_process_details SADABS
_exptl_crystal_colour red
_exptl_crystal_density_diffrn 1.183
_exptl_crystal_density_method 'not measured'
_exptl_crystal_description plate
_exptl_crystal_F_000 1496
_exptl_crystal_size_max 0.26
_exptl_crystal_size_mid 0.20
_exptl_crystal_size_min 0.04
_refine_diff_density_max 0.369
_refine_diff_density_min -0.314
_refine_diff_density_rms 0.057
_refine_ls_extinction_method none
_refine_ls_goodness_of_fit_ref 1.012
_refine_ls_hydrogen_treatment mixed
_refine_ls_matrix_type full
_refine_ls_number_parameters 419
_refine_ls_number_reflns 8861
_refine_ls_number_restraints 1
_refine_ls_restrained_S_all 1.012
_refine_ls_R_factor_all 0.0607
_refine_ls_R_factor_gt 0.0333
_refine_ls_shift/su_max 0.001
_refine_ls_shift/su_mean 0.000
_refine_ls_structure_factor_coef Fsqd
_refine_ls_weighting_details 'calc w=1/[\s^2^(Fo^2^)+(0.0325P)^2^+1.1218P] where P=(Fo^2^+2Fc^2^)/3'
_refine_ls_weighting_scheme calc
_refine_ls_wR_factor_gt 0.0704
_refine_ls_wR_factor_ref 0.0809
_reflns_number_gt 6392
_reflns_number_total 8861
_reflns_threshold_expression >2sigma(I)
_cod_data_source_file om3010838_si_002.cif
_cod_data_source_block m1318_complex_9
_cod_original_sg_symbol_H-M P2(1)/n
_cod_database_code 4079956

loop_
_symmetry_equiv_pos_as_xyz
'x, y, z'
'-x+1/2, y+1/2, -z+1/2'
'-x, -y, -z'
'x-1/2, -y-1/2, z-1/2'

loop_
_atom_site_label
_atom_site_type_symbol
_atom_site_fract_x
_atom_site_fract_y
_atom_site_fract_z
_atom_site_U_iso_or_equiv
_atom_site_adp_type
_atom_site_occupancy
_atom_site_symmetry_multiplicity
_atom_site_calc_flag
_atom_site_refinement_flags
Ni1 Ni 0.65271(2) 0.220242(14) 0.036637(10) 0.01723(7) Uani 1 1 d U
P2 P 0.79564(4) 0.13312(3) 0.08123(2) 0.01877(11) Uani 1 1 d .
P3 P 0.50958(4) 0.31288(3) 0.00554(2) 0.01812(10) Uani 1 1 d .
N1 N 0.65668(13) 0.25932(9) 0.12089(6) 0.0166(3) Uani 1 1 d .
Li1 Li 0.0913(3) 0.50149(19) 0.22693(15) 0.0245(7) Uani 1 1 d .
C1 C 0.81332(16) 0.15868(11) 0.15971(8) 0.0207(4) Uani 1 1 d .
H1 H 0.8713 0.1317 0.1921 0.025 Uiso 1 1 calc R
C2 C 0.73586(15) 0.22198(11) 0.17193(8) 0.0177(4) Uani 1 1 d .
C3 C 0.73545(16) 0.24905(12) 0.23324(8) 0.0211(4) Uani 1 1 d .
H3 H 0.7876 0.2233 0.2684 0.025 Uiso 1 1 calc R
C4 C 0.65881(17) 0.31310(12) 0.24167(9) 0.0236(4) Uani 1 1 d .
H4 H 0.6602 0.3318 0.2828 0.028 Uiso 1 1 calc R
C5 C 0.58051(17) 0.35027(11) 0.19136(9) 0.0219(4) Uani 1 1 d .
H5 H 0.5282 0.3940 0.1979 0.026 Uiso 1 1 calc R
C6 C 0.57824(15) 0.32300(11) 0.12968(8) 0.0186(4) Uani 1 1 d .
C7 C 0.50096(16) 0.35756(11) 0.07618(8) 0.0218(4) Uani 1 1 d .
H7 H 0.4474 0.4025 0.0785 0.026 Uiso 1 1 calc R
C8 C 0.94873(18) 0.13680(13) 0.06164(10) 0.0268(4) Uani 1 1 d .
H8 H 0.9995(19) 0.0995(13) 0.0908(9) 0.032(6) Uiso 1 1 d .
C9 C 1.0023(2) 0.22342(15) 0.07377(13) 0.0512(7) Uani 1 1 d .
H9A H 1.0860 0.2240 0.0673 0.077 Uiso 1 1 calc R
H9B H 1.0041 0.2396 0.1170 0.077 Uiso 1 1 calc R
H9C H 0.9512 0.2625 0.0449 0.077 Uiso 1 1 calc R
C10 C 0.9467(2) 0.11044(15) -0.00530(10) 0.0394(5) Uani 1 1 d .
H10A H 0.8950 0.1488 -0.0347 0.059 Uiso 1 1 calc R
H10B H 0.9132 0.0543 -0.0125 0.059 Uiso 1 1 calc R
H10C H 1.0305 0.1113 -0.0117 0.059 Uiso 1 1 calc R
C11 C 0.75437(17) 0.02178(12) 0.06977(9) 0.0222(4) Uani 1 1 d .
H11 H 0.7547(17) 0.0088(11) 0.0263(9) 0.023(5) Uiso 1 1 d .
C12 C 0.84316(18) -0.03456(12) 0.11453(9) 0.0290(4) Uani 1 1 d .
H12A H 0.8455 -0.0185 0.1578 0.043 Uiso 1 1 calc R
H12B H 0.9256 -0.0293 0.1067 0.043 Uiso 1 1 calc R
H12C H 0.8155 -0.0921 0.1078 0.043 Uiso 1 1 calc R
C13 C 0.62306(17) 0.01059(13) 0.07785(9) 0.0288(5) Uani 1 1 d .
H13A H 0.6004 -0.0480 0.0732 0.043 Uiso 1 1 calc R
H13B H 0.5663 0.0430 0.0460 0.043 Uiso 1 1 calc R
H13C H 0.6184 0.0296 0.1196 0.043 Uiso 1 1 calc R
C14 C 0.35684(17) 0.27010(12) -0.03395(9) 0.0252(4) Uani 1 1 d .
H14 H 0.3684(16) 0.2464(12) -0.0738(9) 0.024(5) Uiso 1 1 d .
C15 C 0.32637(18) 0.20086(13) 0.00701(10) 0.0327(5) Uani 1 1 d .
H15A H 0.3254 0.2230 0.0484 0.049 Uiso 1 1 calc R
H15B H 0.3887 0.1573 0.0114 0.049 Uiso 1 1 calc R
H15C H 0.2455 0.1778 -0.0124 0.049 Uiso 1 1 calc R
C16 C 0.25542(18) 0.33536(14) -0.04727(11) 0.0393(5) Uani 1 1 d .
H16A H 0.1766 0.3087 -0.0656 0.059 Uiso 1 1 calc R
H16B H 0.2738 0.3764 -0.0766 0.059 Uiso 1 1 calc R
H16C H 0.2508 0.3628 -0.0081 0.059 Uiso 1 1 calc R
C17 C 0.53370(17) 0.39717(12) -0.04759(8) 0.0214(4) Uani 1 1 d .
H17 H 0.4727(17) 0.4397(12) -0.0439(9) 0.025(5) Uiso 1 1 d .
C18 C 0.5132(2) 0.37331(13) -0.11643(9) 0.0323(5) Uani 1 1 d .
H18A H 0.5239 0.4222 -0.1410 0.048 Uiso 1 1 calc R
H18B H 0.4297 0.3516 -0.1313 0.048 Uiso 1 1 calc R
H18C H 0.5729 0.3308 -0.1212 0.048 Uiso 1 1 calc R
C19 C 0.66312(17) 0.43145(12) -0.02327(9) 0.0269(4) Uani 1 1 d .
H19A H 0.7235 0.3885 -0.0260 0.040 Uiso 1 1 calc R
H19B H 0.6736 0.4486 0.0204 0.040 Uiso 1 1 calc R
H19C H 0.6753 0.4793 -0.0486 0.040 Uiso 1 1 calc R
C20 C 0.64086(18) 0.17772(12) -0.04780(8) 0.0274(4) Uani 1 1 d U
H20A H 0.6681 0.1199 -0.0454 0.041 Uiso 1 1 calc R
H20B H 0.6932 0.2109 -0.0685 0.041 Uiso 1 1 calc R
H20C H 0.5554 0.1811 -0.0718 0.041 Uiso 1 1 calc R
O1 O 0.05320(11) 0.44022(8) 0.13945(6) 0.0266(3) Uani 1 1 d .
O2 O -0.10517(11) 0.50771(8) 0.19695(6) 0.0224(3) Uani 1 1 d .
C21 C 0.13580(18) 0.43155(14) 0.09903(10) 0.0355(5) Uani 1 1 d .
H21A H 0.1194 0.3792 0.0761 0.053 Uiso 1 1 calc R
H21B H 0.2207 0.4319 0.1240 0.053 Uiso 1 1 calc R
H21C H 0.1239 0.4777 0.0693 0.053 Uiso 1 1 calc R
C22 C -0.07176(16) 0.44692(13) 0.10459(9) 0.0260(4) Uani 1 1 d .
H22A H -0.0929 0.3997 0.0754 0.031 Uiso 1 1 calc R
H22B H -0.0834 0.4988 0.0799 0.031 Uiso 1 1 calc R
C23 C -0.15285(16) 0.44690(12) 0.15038(8) 0.0234(4) Uani 1 1 d .
H23A H -0.2385 0.4607 0.1288 0.028 Uiso 1 1 calc R
H23B H -0.1523 0.3916 0.1699 0.028 Uiso 1 1 calc R
C24 C -0.18914(17) 0.52392(13) 0.23606(9) 0.0265(4) Uani 1 1 d .
H24A H -0.2678 0.5431 0.2102 0.040 Uiso 1 1 calc R
H24B H -0.1547 0.5667 0.2668 0.040 Uiso 1 1 calc R
H24C H -0.2022 0.4731 0.2579 0.040 Uiso 1 1 calc R
O3 O 0.28773(11) 0.48168(8) 0.24351(6) 0.0247(3) Uani 1 1 d .
O4 O 0.11442(11) 0.38880(8) 0.27711(6) 0.0248(3) Uani 1 1 d .
C25 C 0.37578(17) 0.54716(12) 0.25721(10) 0.0291(5) Uani 1 1 d .
H25A H 0.3843 0.5654 0.3005 0.044 Uiso 1 1 calc R
H25B H 0.3481 0.5937 0.2288 0.044 Uiso 1 1 calc R
H25C H 0.4554 0.5273 0.2517 0.044 Uiso 1 1 calc R
C26 C 0.32494(18) 0.41277(13) 0.28429(10) 0.0325(5) Uani 1 1 d .
H26A H 0.3387 0.4305 0.3285 0.039 Uiso 1 1 calc R
H26B H 0.4024 0.3890 0.2776 0.039 Uiso 1 1 calc R
C27 C 0.22375(18) 0.34975(13) 0.26950(11) 0.0344(5) Uani 1 1 d .
H27A H 0.2131 0.3298 0.2260 0.041 Uiso 1 1 calc R
H27B H 0.2437 0.3018 0.2981 0.041 Uiso 1 1 calc R
C28 C 0.01687(18) 0.33052(13) 0.27476(10) 0.0307(5) Uani 1 1 d .
H28A H -0.0022 0.3030 0.2339 0.046 Uiso 1 1 calc R
H28B H -0.0563 0.3596 0.2809 0.046 Uiso 1 1 calc R
H28C H 0.0424 0.2891 0.3078 0.046 Uiso 1 1 calc R
O5 O 0.12243(11) 0.63188(8) 0.19412(6) 0.0283(3) Uani 1 1 d .
O6 O 0.09576(11) 0.57366(8) 0.30394(6) 0.0264(3) Uani 1 1 d .
C29 C 0.0971(2) 0.65143(14) 0.12940(10) 0.0375(5) Uani 1 1 d .
H29A H 0.0135 0.6335 0.1093 0.056 Uiso 1 1 calc R
H29B H 0.1561 0.6230 0.1100 0.056 Uiso 1 1 calc R
H29C H 0.1040 0.7113 0.1242 0.056 Uiso 1 1 calc R
C31 C 0.04715(18) 0.67793(12) 0.22649(10) 0.0304(5) Uani 1 1 d .
H31A H -0.0397 0.6603 0.2126 0.036 Uiso 1 1 calc R
H31B H 0.0521 0.7378 0.2178 0.036 Uiso 1 1 calc R
C30 C 0.09386(19) 0.66140(12) 0.29488(10) 0.0323(5) Uani 1 1 d .
H30A H 0.1776 0.6844 0.3096 0.039 Uiso 1 1 calc R
H30B H 0.0395 0.6878 0.3189 0.039 Uiso 1 1 calc R
C32 C 0.14778(19) 0.55091(14) 0.36719(9) 0.0350(5) Uani 1 1 d .
H32A H 0.2335 0.5695 0.3791 0.052 Uiso 1 1 calc R
H32B H 0.1447 0.4906 0.3714 0.052 Uiso 1 1 calc R
H32C H 0.1010 0.5770 0.3946 0.052 Uiso 1 1 calc R

loop_
_atom_site_aniso_label
_atom_site_aniso_U_11
_atom_site_aniso_U_22
_atom_site_aniso_U_33
_atom_site_aniso_U_23
_atom_site_aniso_U_13
_atom_site_aniso_U_12
Ni1 0.02002(12) 0.01739(13) 0.01414(11) -0.00060(10) 0.00372(9) 0.00161(9)
P2 0.0192(2) 0.0194(3) 0.0178(2) 0.0005(2) 0.00423(18) 0.00201(19)
P3 0.0194(2) 0.0174(2) 0.0170(2) 0.00091(19) 0.00323(18) 0.00093(18)
N1 0.0190(7) 0.0162(8) 0.0140(7) -0.0010(6) 0.0029(6) -0.0018(6)
Li1 0.0237(16) 0.0248(18) 0.0249(17) 0.0003(14) 0.0055(13) 0.0027(13)
C1 0.0200(9) 0.0229(10) 0.0169(9) 0.0006(8) -0.0002(7) 0.0013(8)
C2 0.0176(8) 0.0185(9) 0.0166(9) 0.0006(8) 0.0029(7) -0.0058(7)
C3 0.0239(9) 0.0225(10) 0.0154(9) -0.0004(8) 0.0013(7) -0.0073(8)
C4 0.0312(10) 0.0233(10) 0.0178(9) -0.0058(8) 0.0086(8) -0.0102(8)
C5 0.0279(9) 0.0171(10) 0.0233(10) -0.0045(8) 0.0111(8) -0.0032(8)
C6 0.0199(8) 0.0152(9) 0.0224(9) -0.0025(8) 0.0084(7) -0.0050(7)
C7 0.0245(9) 0.0187(10) 0.0237(10) 0.0007(8) 0.0084(8) 0.0040(8)
C8 0.0246(10) 0.0258(11) 0.0323(11) 0.0031(9) 0.0111(9) 0.0029(8)
C9 0.0455(14) 0.0437(15) 0.0760(19) -0.0163(14) 0.0377(13) -0.0165(12)
C10 0.0357(12) 0.0504(15) 0.0379(13) -0.0010(11) 0.0203(10) 0.0037(11)
C11 0.0271(10) 0.0214(10) 0.0175(9) 0.0004(8) 0.0041(8) -0.0001(8)
C12 0.0362(11) 0.0230(11) 0.0259(11) 0.0030(9) 0.0035(9) 0.0043(9)
C13 0.0296(10) 0.0301(11) 0.0256(11) -0.0003(9) 0.0042(8) -0.0060(9)
C14 0.0225(9) 0.0250(11) 0.0264(10) -0.0014(9) 0.0020(8) 0.0006(8)
C15 0.0294(10) 0.0293(12) 0.0404(13) -0.0026(10) 0.0103(9) -0.0093(9)
C16 0.0217(10) 0.0398(13) 0.0516(15) 0.0010(11) -0.0010(10) 0.0030(9)
C17 0.0258(9) 0.0189(10) 0.0192(9) 0.0011(8) 0.0050(8) 0.0024(8)
C18 0.0468(12) 0.0290(12) 0.0204(10) 0.0035(9) 0.0062(9) -0.0011(10)
C19 0.0274(10) 0.0250(11) 0.0299(11) 0.0034(9) 0.0098(8) -0.0002(8)
C20 0.0357(11) 0.0268(11) 0.0187(10) 0.0000(8) 0.0044(8) 0.0056(9)
O1 0.0219(6) 0.0349(8) 0.0246(7) -0.0046(6) 0.0088(6) -0.0034(6)
O2 0.0201(6) 0.0247(7) 0.0229(7) -0.0051(6) 0.0063(5) -0.0044(5)
C21 0.0319(11) 0.0432(13) 0.0366(12) -0.0114(11) 0.0185(10) -0.0097(10)
C22 0.0265(10) 0.0289(11) 0.0211(10) -0.0048(8) 0.0028(8) -0.0033(8)
C23 0.0216(9) 0.0260(11) 0.0213(10) -0.0029(8) 0.0022(8) -0.0047(8)
C24 0.0241(9) 0.0290(11) 0.0288(11) -0.0029(9) 0.0110(8) -0.0007(8)
O3 0.0206(6) 0.0228(7) 0.0296(7) 0.0023(6) 0.0035(5) -0.0004(5)
O4 0.0219(6) 0.0202(7) 0.0318(8) 0.0028(6) 0.0054(6) -0.0006(5)
C25 0.0228(9) 0.0310(12) 0.0335(11) -0.0006(9) 0.0064(8) -0.0030(8)
C26 0.0237(10) 0.0317(12) 0.0419(13) 0.0125(10) 0.0071(9) 0.0073(9)
C27 0.0291(11) 0.0245(11) 0.0504(14) 0.0080(10) 0.0107(10) 0.0067(9)
C28 0.0306(11) 0.0296(12) 0.0301(11) 0.0061(9) 0.0035(9) -0.0075(9)
O5 0.0239(7) 0.0291(8) 0.0322(8) 0.0005(6) 0.0075(6) 0.0038(6)
O6 0.0291(7) 0.0219(7) 0.0277(7) -0.0048(6) 0.0053(6) 0.0004(6)
C29 0.0348(11) 0.0371(13) 0.0388(13) 0.0037(11) 0.0050(10) -0.0006(10)
C31 0.0278(10) 0.0174(10) 0.0483(13) -0.0006(9) 0.0138(9) 0.0006(8)
C30 0.0343(11) 0.0204(11) 0.0449(13) -0.0099(10) 0.0148(10) -0.0030(9)
C32 0.0357(11) 0.0433(14) 0.0263(11) -0.0061(10) 0.0082(9) -0.0053(10)

loop_
_atom_type_symbol
_atom_type_description
_atom_type_scat_dispersion_real
_atom_type_scat_dispersion_imag
_atom_type_scat_source
C C 0.0033 0.0016 'International Tables Vol C Tables 4.2.6.8 and 6.1.1.4'
H H 0.0000 0.0000 'International Tables Vol C Tables 4.2.6.8 and 6.1.1.4'
Li Li -0.0003 0.0001 'International Tables Vol C Tables 4.2.6.8 and 6.1.1.4'
N N 0.0061 0.0033 'International Tables Vol C Tables 4.2.6.8 and 6.1.1.4'
P P 0.1023 0.0942 'International Tables Vol C Tables 4.2.6.8 and 6.1.1.4'
Ni Ni 0.3393 1.1124 'International Tables Vol C Tables 4.2.6.8 and 6.1.1.4'
O O 0.0106 0.0060 'International Tables Vol C Tables 4.2.6.8 and 6.1.1.4'

loop_
_geom_angle_atom_site_label_1
_geom_angle_atom_site_label_2
_geom_angle_atom_site_label_3
_geom_angle
N1 Ni1 C20 176.97(7)
N1 Ni1 P3 85.87(4)
C20 Ni1 P3 93.50(6)
N1 Ni1 P2 85.99(4)
C20 Ni1 P2 94.60(6)
P3 Ni1 P2 171.85(2)
C1 P2 C11 109.34(9)
C1 P2 C8 108.86(9)
C11 P2 C8 102.26(9)
C1 P2 Ni1 101.20(6)
C11 P2 Ni1 115.47(6)
C8 P2 Ni1 119.51(7)
C7 P3 C17 107.72(9)
C7 P3 C14 109.62(9)
C17 P3 C14 103.40(9)
C7 P3 Ni1 101.22(6)
C17 P3 Ni1 119.83(6)
C14 P3 Ni1 114.74(6)
C2 N1 C6 120.68(15)
C2 N1 Ni1 119.62(11)
C6 N1 Ni1 119.68(12)
O6 Li1 O4 94.76(14)
O6 Li1 O1 168.27(17)
O4 Li1 O1 92.59(13)
O6 Li1 O2 93.05(13)
O4 Li1 O2 101.10(14)
O1 Li1 O2 76.55(11)
O6 Li1 O3 96.71(14)
O4 Li1 O3 77.81(11)
O1 Li1 O3 93.77(13)
O2 Li1 O3 170.24(18)
O6 Li1 O5 76.04(11)
O4 Li1 O5 162.24(17)
O1 Li1 O5 99.12(14)
O2 Li1 O5 94.62(13)
O3 Li1 O5 88.07(12)
C2 C1 P2 115.41(13)
C2 C1 H1 122.3
P2 C1 H1 122.3
N1 C2 C1 117.74(15)
N1 C2 C3 119.28(16)
C1 C2 C3 122.98(16)
C4 C3 C2 119.82(17)
C4 C3 H3 120.1
C2 C3 H3 120.1
C5 C4 C3 121.10(17)
C5 C4 H4 119.5
C3 C4 H4 119.5
C4 C5 C6 119.83(17)
C4 C5 H5 120.1
C6 C5 H5 120.1
N1 C6 C7 117.55(16)
N1 C6 C5 119.28(16)
C7 C6 C5 123.17(16)
C6 C7 P3 115.63(13)
C6 C7 H7 122.2
P3 C7 H7 122.2
C9 C8 C10 110.03(18)
C9 C8 P2 109.56(14)
C10 C8 P2 113.93(14)
C9 C8 H8 108.2(12)
C10 C8 H8 109.9(12)
P2 C8 H8 105.0(12)
C8 C9 H9A 109.5
C8 C9 H9B 109.5
H9A C9 H9B 109.5
C8 C9 H9C 109.5
H9A C9 H9C 109.5
H9B C9 H9C 109.5
C8 C10 H10A 109.5
C8 C10 H10B 109.5
H10A C10 H10B 109.5
C8 C10 H10C 109.5
H10A C10 H10C 109.5
H10B C10 H10C 109.5
C12 C11 C13 110.67(16)
C12 C11 P2 112.71(13)
C13 C11 P2 108.25(13)
C12 C11 H11 110.6(11)
C13 C11 H11 108.1(11)
P2 C11 H11 106.4(11)
C11 C12 H12A 109.5
C11 C12 H12B 109.5
H12A C12 H12B 109.5
C11 C12 H12C 109.5
H12A C12 H12C 109.5
H12B C12 H12C 109.5
C11 C13 H13A 109.5
C11 C13 H13B 109.5
H13A C13 H13B 109.5
C11 C13 H13C 109.5
H13A C13 H13C 109.5
H13B C13 H13C 109.5
C15 C14 C16 111.23(17)
C15 C14 P3 107.74(13)
C16 C14 P3 113.19(14)
C15 C14 H14 109.3(11)
C16 C14 H14 110.0(11)
P3 C14 H14 105.1(11)
C14 C15 H15A 109.5
C14 C15 H15B 109.5
H15A C15 H15B 109.5
C14 C15 H15C 109.5
H15A C15 H15C 109.5
H15B C15 H15C 109.5
C14 C16 H16A 109.5
C14 C16 H16B 109.5
H16A C16 H16B 109.5
C14 C16 H16C 109.5
H16A C16 H16C 109.5
H16B C16 H16C 109.5
C19 C17 C18 110.50(16)
C19 C17 P3 108.14(13)
C18 C17 P3 115.37(14)
C19 C17 H17 109.7(11)
C18 C17 H17 108.1(11)
P3 C17 H17 104.8(11)
C17 C18 H18A 109.5
C17 C18 H18B 109.5
H18A C18 H18B 109.5
C17 C18 H18C 109.5
H18A C18 H18C 109.5
H18B C18 H18C 109.5
C17 C19 H19A 109.5
C17 C19 H19B 109.5
H19A C19 H19B 109.5
C17 C19 H19C 109.5
H19A C19 H19C 109.5
H19B C19 H19C 109.5
Ni1 C20 H20A 109.5
Ni1 C20 H20B 109.5
H20A C20 H20B 109.5
Ni1 C20 H20C 109.5
H20A C20 H20C 109.5
H20B C20 H20C 109.5
C21 O1 C22 111.48(14)
C21 O1 Li1 125.98(14)
C22 O1 Li1 114.57(13)
C23 O2 C24 111.51(13)
C23 O2 Li1 111.88(13)
C24 O2 Li1 126.19(14)
O1 C21 H21A 109.5
O1 C21 H21B 109.5
H21A C21 H21B 109.5
O1 C21 H21C 109.5
H21A C21 H21C 109.5
H21B C21 H21C 109.5
O1 C22 C23 107.90(15)
O1 C22 H22A 110.1
C23 C22 H22A 110.1
O1 C22 H22B 110.1
C23 C22 H22B 110.1
H22A C22 H22B 108.4
O2 C23 C22 107.25(14)
O2 C23 H23A 110.3
C22 C23 H23A 110.3
O2 C23 H23B 110.3
C22 C23 H23B 110.3
H23A C23 H23B 108.5
O2 C24 H24A 109.5
O2 C24 H24B 109.5
H24A C24 H24B 109.5
O2 C24 H24C 109.5
H24A C24 H24C 109.5
H24B C24 H24C 109.5
C25 O3 C26 111.03(14)
C25 O3 Li1 123.26(14)
C26 O3 Li1 110.89(13)
C27 O4 C28 111.91(15)
C27 O4 Li1 108.98(14)
C28 O4 Li1 123.22(14)
O3 C25 H25A 109.5
O3 C25 H25B 109.5
H25A C25 H25B 109.5
O3 C25 H25C 109.5
H25A C25 H25C 109.5
H25B C25 H25C 109.5
O3 C26 C27 107.33(16)
O3 C26 H26A 110.2
C27 C26 H26A 110.2
O3 C26 H26B 110.2
C27 C26 H26B 110.2
H26A C26 H26B 108.5
O4 C27 C26 107.44(16)
O4 C27 H27A 110.2
C26 C27 H27A 110.2
O4 C27 H27B 110.2
C26 C27 H27B 110.2
H27A C27 H27B 108.5
O4 C28 H28A 109.5
O4 C28 H28B 109.5
H28A C28 H28B 109.5
O4 C28 H28C 109.5
H28A C28 H28C 109.5
H28B C28 H28C 109.5
C29 O5 C31 112.26(15)
C29 O5 Li1 120.86(15)
C31 O5 Li1 99.94(13)
C32 O6 C30 112.38(15)
C32 O6 Li1 125.86(15)
C30 O6 Li1 116.92(14)
O5 C29 H29A 109.5
O5 C29 H29B 109.5
H29A C29 H29B 109.5
O5 C29 H29C 109.5
H29A C29 H29C 109.5
H29B C29 H29C 109.5
O5 C31 C30 107.36(16)
O5 C31 H31A 110.2
C30 C31 H31A 110.2
O5 C31 H31B 110.2
C30 C31 H31B 110.2
H31A C31 H31B 108.5
O6 C30 C31 107.88(16)
O6 C30 H30A 110.1
C31 C30 H30A 110.1
O6 C30 H30B 110.1
C31 C30 H30B 110.1
H30A C30 H30B 108.4
O6 C32 H32A 109.5
O6 C32 H32B 109.5
H32A C32 H32B 109.5
O6 C32 H32C 109.5
H32A C32 H32C 109.5
H32B C32 H32C 109.5

loop_
_geom_bond_atom_site_label_1
_geom_bond_atom_site_label_2
_geom_bond_distance
Ni1 N1 1.9472(14)
Ni1 C20 1.9542(18)
Ni1 P3 2.1823(5)
Ni1 P2 2.1839(5)
P2 C1 1.7397(18)
P2 C11 1.860(2)
P2 C8 1.8614(19)
P3 C7 1.7353(18)
P3 C17 1.8544(19)
P3 C14 1.8601(19)
N1 C2 1.395(2)
N1 C6 1.395(2)
Li1 O6 2.047(3)
Li1 O4 2.114(3)
Li1 O1 2.116(3)
Li1 O2 2.145(3)
Li1 O3 2.165(3)
Li1 O5 2.280(3)
C1 C2 1.406(2)
C1 H1 0.9500
C2 C3 1.418(2)
C3 C4 1.384(3)
C3 H3 0.9500
C4 C5 1.378(3)
C4 H4 0.9500
C5 C6 1.420(2)
C5 H5 0.9500
C6 C7 1.403(3)
C7 H7 0.9500
C8 C9 1.521(3)
C8 C10 1.527(3)
C8 H8 0.96(2)
C9 H9A 0.9800
C9 H9B 0.9800
C9 H9C 0.9800
C10 H10A 0.9800
C10 H10B 0.9800
C10 H10C 0.9800
C11 C12 1.526(3)
C11 C13 1.531(3)
C11 H11 0.979(19)
C12 H12A 0.9800
C12 H12B 0.9800
C12 H12C 0.9800
C13 H13A 0.9800
C13 H13B 0.9800
C13 H13C 0.9800
C14 C15 1.524(3)
C14 C16 1.526(3)
C14 H14 0.991(19)
C15 H15A 0.9800
C15 H15B 0.9800
C15 H15C 0.9800
C16 H16A 0.9800
C16 H16B 0.9800
C16 H16C 0.9800
C17 C19 1.526(3)
C17 C18 1.526(3)
C17 H17 0.985(19)
C18 H18A 0.9800
C18 H18B 0.9800
C18 H18C 0.9800
C19 H19A 0.9800
C19 H19B 0.9800
C19 H19C 0.9800
C20 H20A 0.9800
C20 H20B 0.9800
C20 H20C 0.9800
O1 C21 1.430(2)
O1 C22 1.433(2)
O2 C23 1.430(2)
O2 C24 1.437(2)
C21 H21A 0.9800
C21 H21B 0.9800
C21 H21C 0.9800
C22 C23 1.504(2)
C22 H22A 0.9900
C22 H22B 0.9900
C23 H23A 0.9900
C23 H23B 0.9900
C24 H24A 0.9800
C24 H24B 0.9800
C24 H24C 0.9800
O3 C25 1.429(2)
O3 C26 1.429(2)
O4 C27 1.420(2)
O4 C28 1.433(2)
C25 H25A 0.9800
C25 H25B 0.9800
C25 H25C 0.9800
C26 C27 1.501(3)
C26 H26A 0.9900
C26 H26B 0.9900
C27 H27A 0.9900
C27 H27B 0.9900
C28 H28A 0.9800
C28 H28B 0.9800
C28 H28C 0.9800
O5 C29 1.420(2)
O5 C31 1.431(2)
O6 C32 1.425(2)
O6 C30 1.431(2)
C29 H29A 0.9800
C29 H29B 0.9800
C29 H29C 0.9800
C31 C30 1.496(3)
C31 H31A 0.9900
C31 H31B 0.9900
C30 H30A 0.9900
C30 H30B 0.9900
C32 H32A 0.9800
C32 H32B 0.9800
C32 H32C 0.9800

loop_
_geom_torsion_atom_site_label_1
_geom_torsion_atom_site_label_2
_geom_torsion_atom_site_label_3
_geom_torsion_atom_site_label_4
_geom_torsion
N1 Ni1 P2 C1 0.05(7)
C20 Ni1 P2 C1 -176.96(9)
N1 Ni1 P2 C11 117.98(8)
C20 Ni1 P2 C11 -59.03(9)
N1 Ni1 P2 C8 -119.34(9)
C20 Ni1 P2 C8 63.64(10)
N1 Ni1 P3 C7 1.06(8)
C20 Ni1 P3 C7 178.08(9)
N1 Ni1 P3 C17 119.19(8)
C20 Ni1 P3 C17 -63.79(9)
N1 Ni1 P3 C14 -116.88(8)
C20 Ni1 P3 C14 60.15(9)
P3 Ni1 N1 C2 178.45(12)
P2 Ni1 N1 C2 -1.15(12)
P3 Ni1 N1 C6 0.00(12)
P2 Ni1 N1 C6 -179.61(12)
C11 P2 C1 C2 -121.30(14)
C8 P2 C1 C2 127.74(14)
Ni1 P2 C1 C2 0.99(14)
C6 N1 C2 C1 -179.42(15)
Ni1 N1 C2 C1 2.1(2)
C6 N1 C2 C3 0.4(2)
Ni1 N1 C2 C3 -178.04(12)
P2 C1 C2 N1 -2.0(2)
P2 C1 C2 C3 178.19(13)
N1 C2 C3 C4 -1.4(2)
C1 C2 C3 C4 178.42(17)
C2 C3 C4 C5 1.3(3)
C3 C4 C5 C6 -0.3(3)
C2 N1 C6 C7 -179.88(15)
Ni1 N1 C6 C7 -1.4(2)
C2 N1 C6 C5 0.6(2)
Ni1 N1 C6 C5 179.08(12)
C4 C5 C6 N1 -0.7(2)
C4 C5 C6 C7 179.84(17)
N1 C6 C7 P3 2.4(2)
C5 C6 C7 P3 -178.12(13)
C17 P3 C7 C6 -128.69(14)
C14 P3 C7 C6 119.46(14)
Ni1 P3 C7 C6 -2.12(15)
C1 P2 C8 C9 -59.72(19)
C11 P2 C8 C9 -175.35(16)
Ni1 P2 C8 C9 55.70(18)
C1 P2 C8 C10 176.55(15)
C11 P2 C8 C10 60.93(17)
Ni1 P2 C8 C10 -68.03(17)
C1 P2 C11 C12 -52.30(16)
C8 P2 C11 C12 62.97(15)
Ni1 P2 C11 C12 -165.59(11)
C1 P2 C11 C13 70.44(14)
C8 P2 C11 C13 -174.29(13)
Ni1 P2 C11 C13 -42.85(14)
C7 P3 C14 C15 -64.08(15)
C17 P3 C14 C15 -178.73(13)
Ni1 P3 C14 C15 48.99(15)
C7 P3 C14 C16 59.33(17)
C17 P3 C14 C16 -55.32(17)
Ni1 P3 C14 C16 172.40(13)
C7 P3 C17 C19 69.74(14)
C14 P3 C17 C19 -174.25(13)
Ni1 P3 C17 C19 -45.02(14)
C7 P3 C17 C18 -165.98(14)
C14 P3 C17 C18 -49.97(16)
Ni1 P3 C17 C18 79.26(15)
O6 Li1 O1 C21 127.3(8)
O4 Li1 O1 C21 -103.97(18)
O2 Li1 O1 C21 155.23(16)
O3 Li1 O1 C21 -26.0(2)
O5 Li1 O1 C21 62.6(2)
O6 Li1 O1 C22 -18.8(9)
O4 Li1 O1 C22 110.00(15)
O2 Li1 O1 C22 9.20(16)
O3 Li1 O1 C22 -172.05(13)
O5 Li1 O1 C22 -83.40(16)
O6 Li1 O2 C23 -165.52(13)
O4 Li1 O2 C23 -70.06(17)
O1 Li1 O2 C23 19.96(15)
O5 Li1 O2 C23 118.25(13)
O6 Li1 O2 C24 -24.0(2)
O4 Li1 O2 C24 71.5(2)
O1 Li1 O2 C24 161.53(15)
O5 Li1 O2 C24 -100.18(17)
C21 O1 C22 C23 174.25(16)
Li1 O1 C22 C23 -34.8(2)
C24 O2 C23 C22 168.82(15)
Li1 O2 C23 C22 -43.81(19)
O1 C22 C23 O2 50.6(2)
O6 Li1 O3 C25 -49.2(2)
O4 Li1 O3 C25 -142.60(15)
O1 Li1 O3 C25 125.56(15)
O5 Li1 O3 C25 26.54(19)
O6 Li1 O3 C26 86.05(16)
O4 Li1 O3 C26 -7.39(16)
O1 Li1 O3 C26 -99.23(16)
O5 Li1 O3 C26 161.75(13)
O6 Li1 O4 C27 -119.77(15)
O1 Li1 O4 C27 69.39(16)
O2 Li1 O4 C27 146.18(15)
O3 Li1 O4 C27 -23.91(16)
O5 Li1 O4 C27 -62.0(6)
O6 Li1 O4 C28 106.05(17)
O1 Li1 O4 C28 -64.80(18)
O2 Li1 O4 C28 12.0(2)
O3 Li1 O4 C28 -158.10(14)
O5 Li1 O4 C28 163.8(5)
C25 O3 C26 C27 176.28(16)
Li1 O3 C26 C27 35.4(2)
C28 O4 C27 C26 -169.86(16)
Li1 O4 C27 C26 50.4(2)
O3 C26 C27 O4 -57.1(2)
O6 Li1 O5 C29 -160.69(14)
O4 Li1 O5 C29 139.0(5)
O1 Li1 O5 C29 8.40(19)
O2 Li1 O5 C29 -68.69(17)
O3 Li1 O5 C29 101.91(16)
O6 Li1 O5 C31 -37.14(14)
O4 Li1 O5 C31 -97.4(5)
O1 Li1 O5 C31 131.95(14)
O2 Li1 O5 C31 54.86(15)
O3 Li1 O5 C31 -134.54(13)
O4 Li1 O6 C32 21.3(2)
O1 Li1 O6 C32 149.9(8)
O2 Li1 O6 C32 122.70(16)
O3 Li1 O6 C32 -57.0(2)
O5 Li1 O6 C32 -143.30(15)
O4 Li1 O6 C30 174.66(13)
O1 Li1 O6 C30 -56.7(9)
O2 Li1 O6 C30 -83.93(16)
O3 Li1 O6 C30 96.40(16)
O5 Li1 O6 C30 10.07(15)
C29 O5 C31 C30 -172.11(16)
Li1 O5 C31 C30 58.52(17)
C32 O6 C30 C31 175.56(15)
Li1 O6 C30 C31 18.7(2)
O5 C31 C30 O6 -54.38(19)
